data_2104569
loop_
_publ_author_name
'Marsh, Richard E.'

_publ_section_title
;
 Space groups <i>P</i>1 and <i>Cc</i>: how are they doing?
;
_journal_coeditor_code BK5088
_journal_issue 6
_journal_name_full 'Acta Crystallographica Section B'
_journal_page_first 782
_journal_page_last 783
_journal_paper_doi 10.1107/S0108768109046448
_journal_volume 65
_journal_year 2009
_chemical_formula_moiety 'C11 H14 N2 O2 S'
_chemical_formula_sum 'C11 H14 N2 O2 S'
_chemical_formula_weight 238.30
_chemical_name_systematic
;
N-Ethoxycarbonyl-N'-m-tolylthiourea
;
_space_group_IT_number 2
_symmetry_cell_setting triclinic
_symmetry_space_group_name_Hall '-P 1'
_symmetry_space_group_name_H-M 'P -1'
_cell_angle_alpha 77.15(3)
_cell_angle_beta 87.89(3)
_cell_angle_gamma 86.22(3)
_cell_formula_units_Z 2
_cell_length_a 5.8380(10)
_cell_length_b 9.441(2)
_cell_length_c 11.595(2)
_cell_measurement_reflns_used 25
_cell_measurement_temperature 293(2)
_cell_measurement_theta_max 20
_cell_measurement_theta_min 10
_cell_volume 621.6(2)
_diffrn_ambient_temperature 293(2)
_diffrn_radiation_type MoK\a
_diffrn_radiation_wavelength 0.71073
_exptl_crystal_colour colorless
_exptl_crystal_density_diffrn 1.273
_exptl_crystal_description block
_exptl_crystal_F_000 252
_cod_data_source_file bk5088.cif
_cod_data_source_block HIDJUA
_cod_original_sg_symbol_H-M P-1
_cod_database_code 2104569

loop_
_symmetry_equiv_pos_as_xyz
'x, y, z'
'-x, -y, -z'

loop_
_atom_site_label
_atom_site_type_symbol
_atom_site_fract_x
_atom_site_fract_y
_atom_site_fract_z
_atom_site_occupancy
S1 S 0.6105 0.17712 0.36342 1
N1 N 0.2977 0.3908 0.3801 1
H1 H 0.1746 0.4226 0.4182 1
N2 N 0.2525 0.1695 0.5084 1
H2 H 0.3058 0.0764 0.5330 1
O1 O -0.0085 0.0970 0.6449 1
O2 O -0.0302 0.3329 0.5504 1
C1 C 0.6026 0.5498 0.2962 1
H3 H 0.6853 0.5200 0.3686 1
C2 C 0.6874 0.6510 0.2036 1
H4 H 0.8277 0.6948 0.2119 1
C3 C 0.5698 0.6922 0.0977 1
H5 H 0.6312 0.7626 0.0338 1
C4 C 0.3646 0.6316 0.0828 1
C5 C 0.2828 0.5278 0.1778 1
H6 H 0.1428 0.4832 0.1697 1
C6 C 0.3984 0.4887 0.2837 1
C7 C 0.2371 0.6754 -0.0295 1
C8 C 0.3772 0.2527 0.4178 1
C9 C 0.0588 0.2123 0.5665 1
C10 C -0.2150 0.1167 0.7132 1
H7 H -0.3482 0.1086 0.6702 1
H8 H -0.2233 0.2106 0.7320 1
C11 C -0.2090 0.0006 0.8225 1
H9 H -0.3428 0.0100 0.8714 1
H10 H -0.2006 -0.0926 0.8024 1
H11 H -0.0751 0.0100 0.8645 1

loop_
_geom_angle_atom_site_label_1
_geom_angle_atom_site_label_2
_geom_angle_atom_site_label_3
_geom_angle
_geom_angle_site_symmetry_1
_geom_angle_site_symmetry_2
_geom_angle_site_symmetry_3
_geom_angle_publ_flag
C9 O1 C10 116.97 . . . yes
C6 N1 C8 123.20 . . . yes
C8 N2 C9 127.88 . . . yes
C2 C1 C6 119.30 . . . no
C1 C2 C3 120.52 . . . no
C2 C3 C4 121.21 . . . no
C5 C4 C7 121.10 . . . no
C3 C4 C5 117.25 . . . no
C3 C4 C7 121.65 . . . no
C4 C5 C6 121.38 . . . no
N1 C6 C5 118.75 . . . yes
C1 C6 C5 120.31 . . . no
N1 C6 C1 120.87 . . . yes
S1 C8 N1 124.87 . . . yes
S1 C8 N2 119.10 . . . yes
N1 C8 N2 116.02 . . . yes
O1 C9 N2 107.80 . . . yes
O2 C9 N2 126.04 . . . yes
O1 C9 O2 126.15 . . . yes
O1 C10 C11 107.71 . . . yes

loop_
_geom_bond_atom_site_label_1
_geom_bond_atom_site_label_2
_geom_bond_distance
_geom_bond_site_symmetry_1
_geom_bond_site_symmetry_2
_geom_bond_publ_flag
S1 C8 1.6645 . . yes
O1 C9 1.3250 . . yes
O1 C10 1.4425 . . yes
O2 C9 1.1982 . . yes
N1 C6 1.4188 . . yes
N1 C8 1.3372 . . yes
N2 C8 1.3793 . . yes
N2 C9 1.3786 . . yes
N1 H1 0.9000 . . no
N2 H2 0.9000 . . no
C1 C2 1.3703 . . no
C1 C6 1.3840 . . no
C2 C3 1.3946 . . no
C3 C4 1.3935 . . no
C4 C5 1.3945 . . no
C4 C7 1.4872 . . no
C5 C6 1.3878 . . no
C10 C11 1.4796 . . no
C1 H3 0.9600 . . no
C2 H4 0.9600 . . no
C3 H5 0.9500 . . no
C5 H6 0.9600 . . no
C10 H7 0.9600 . . no
C10 H8 0.9600 . . no
C11 H9 0.9600 . . no
C11 H10 0.9600 . . no
C11 H11 0.9600 . . no

loop_
_cod_related_entry_id
_cod_related_entry_database
_cod_related_entry_code
1 ChemSpider 30654545
